data_7705543
loop_
_publ_author_name
'Abedanzadeh, Sedigheh'
'Karami, Kazem'
'Rahimi, Mostafa'
'Edalati, Masoud'
'Abedanzadeh, Mozhgan'
'Tamaddon, Ali Mohammad'
'Jahromi, Maryam Dehdashti'
'Amirghofran, Zahra'
'Lipkowski, Janusz'
'Lyczko, Krzysztof'

_publ_section_title
;
 Potent cyclometallated Pd(II) antitumor complexes bearing \a-amino acids:
 synthesis, structural characterization, DNA/BSA binding, cytotoxicity and
 molecular dynamics simulation.
;
_journal_issue 42
_journal_name_full 'Dalton transactions (Cambridge, England : 2003)'
_journal_page_first 14891
_journal_page_last 14907
_journal_paper_doi 10.1039/d0dt02304c
_journal_volume 49
_journal_year 2020
_chemical_formula_sum 'C39 H40 N2 O5 P Pd'
_chemical_formula_weight 754.100
_space_group_IT_number 2
_space_group_name_Hall '-P 1'
_space_group_name_H-M_alt 'P -1'
_symmetry_Int_Tables_number 2
_symmetry_space_group_name_Hall '-P 1'
_symmetry_space_group_name_H-M 'P -1'
_audit_creation_date 16-07-18
_audit_creation_method 'Created with Diamond (www.crystalimpact.com)'
_audit_update_record
;
2016-08-30 deposited with the CCDC.	2020-09-25 downloaded from the CCDC.
;
_cell_angle_alpha 90.59(1)
_cell_angle_beta 92.17(1)
_cell_angle_gamma 91.24(1)
_cell_formula_units_Z 4
_cell_length_a 12.007(2)
_cell_length_b 12.226(1)
_cell_length_c 23.179(2)
_cell_volume 3399.2(7)
_refine_ls_R_factor_all 0.121
_cod_data_source_file d0dt02304c2.cif
_cod_data_source_block xabs2
_cod_depositor_comments 'Adding full bibliography for 7705543.cif.'
_cod_original_sg_symbol_Hall -P_1
_cod_database_code 7705543

loop_
_symmetry_equiv_pos_site_id
_symmetry_equiv_pos_as_xyz
1 'x, y, z'
2 '-x, -y, -z'

loop_
_atom_site_aniso_label
_atom_site_aniso_U_11
_atom_site_aniso_U_22
_atom_site_aniso_U_33
_atom_site_aniso_U_12
_atom_site_aniso_U_13
_atom_site_aniso_U_23
Pd1 0.0396(16) 0.0301(14) 0.0336(14) 0.0018(10) -0.0015(10) 0.0094(10)
P1 0.043(5) 0.029(4) 0.034(4) 0.000(3) -0.005(3) 0.008(3)
Pd2 0.0348(15) 0.0293(14) 0.0359(14) 0.0017(10) 0.0034(10) 0.0103(10)
P2 0.042(5) 0.037(4) 0.038(4) 0.000(4) 0.005(4) 0.006(4)

loop_
_atom_site_label
_atom_site_type_symbol
_atom_site_fract_x
_atom_site_fract_y
_atom_site_fract_z
_atom_site_occupancy
_atom_site_symmetry_multiplicity
_atom_site_Wyckoff_symbol
_atom_site_attached_hydrogens
_atom_site_calc_flag
_atom_site_thermal_displace_type
_atom_site_U_iso_or_equiv
Pd1 Pd 0.8558(2) -0.0363(1) 0.4387(1) 1.000 2 i ? d Uani 0.0344(9)
P1 P 0.8820(6) 0.0667(5) 0.3219(3) 1.000 2 i ? d Uani 0.0354(19)
O1 O 0.7054(11) -0.0512(11) 0.4792(6) 1.000 2 i ? d Uiso 0.028(4)
O2 O 0.6291(13) -0.1283(12) 0.5584(6) 1.000 2 i ? d Uiso 0.037(4)
N30 N 0.8936(16) -0.1618(15) 0.4916(8) 1.000 2 i ? d Uiso 0.042(6)
H30A H 0.9116 -0.2215 0.4696 1.000 2 i ? calc Uiso 0.05100
H30B H 0.9551 -0.1425 0.5146 1.000 2 i ? calc Uiso 0.05100
O4 O 0.9372(13) 0.2342(12) 0.4157(6) 1.000 2 i ? d Uiso 0.041(4)
C1 C 0.702(2) -0.120(2) 0.5204(11) 1.000 2 i ? d Uiso 0.045(7)
C2 C 0.803(3) -0.192(3) 0.5278(13) 1.000 2 i ? d Uiso 0.075(10)
C3 C 0.791(3) -0.290(2) 0.5557(13) 1.000 2 i ? d Uiso 0.086(10)
H3A H 0.8161 -0.3491 0.5309 1.000 2 i ? calc Uiso 0.11200
H3B H 0.7131 -0.3023 0.5646 1.000 2 i ? calc Uiso 0.11200
H3C H 0.8371 -0.2874 0.5917 1.000 2 i ? calc Uiso 0.11200
C4 C 0.8056(19) 0.0868(18) 0.3847(10) 1.000 2 i ? d Uiso 0.033(7)
C5 C 1.0112(19) 0.0141(18) 0.3472(10) 1.000 2 i ? d Uiso 0.035(7)
C6 C 1.0008(18) -0.0347(17) 0.4030(9) 1.000 2 i ? d Uiso 0.026(6)
C7 C 1.1017(18) -0.0819(16) 0.4256(9) 1.000 2 i ? d Uiso 0.025(6)
H7 H 1.1019 -0.1146 0.4625 1.000 2 i ? calc Uiso 0.03100
C8 C 1.1953(19) -0.0812(17) 0.3962(9) 1.000 2 i ? d Uiso 0.032(7)
H8 H 1.2591 -0.1161 0.4123 1.000 2 i ? calc Uiso 0.03800
C9 C 1.202(2) -0.0311(18) 0.3428(10) 1.000 2 i ? d Uiso 0.035(7)
H9 H 1.2707 -0.0285 0.3235 1.000 2 i ? calc Uiso 0.04300
C10 C 1.1121(18) 0.0128(16) 0.3195(9) 1.000 2 i ? d Uiso 0.026(6)
H10 H 1.1160 0.0448 0.2825 1.000 2 i ? calc Uiso 0.03100
C11 C 0.8034(19) -0.0431(17) 0.2820(9) 1.000 2 i ? d Uiso 0.029(6)
C12 C 0.8422(19) -0.0799(17) 0.2316(9) 1.000 2 i ? d Uiso 0.029(6)
H12 H 0.9099 -0.0485 0.2188 1.000 2 i ? calc Uiso 0.03500
C13 C 0.789(2) -0.1609(19) 0.1971(11) 1.000 2 i ? d Uiso 0.046(7)
H13 H 0.8187 -0.1834 0.1615 1.000 2 i ? calc Uiso 0.05500
C14 C 0.691(2) -0.207(2) 0.2172(11) 1.000 2 i ? d Uiso 0.048(8)
H14 H 0.6539 -0.2652 0.1961 1.000 2 i ? calc Uiso 0.05800
C15 C 0.648(2) -0.1685(18) 0.2683(10) 1.000 2 i ? d Uiso 0.038(7)
H15 H 0.5808 -0.1997 0.2817 1.000 2 i ? calc Uiso 0.04500
C16 C 0.7022(19) -0.0847(17) 0.300(1) 1.000 2 i ? d Uiso 0.029(6)
H16 H 0.6702 -0.0562 0.3337 1.000 2 i ? calc Uiso 0.03500
C17 C 0.9125(18) 0.1769(17) 0.2746(9) 1.000 2 i ? d Uiso 0.028(6)
C18 C 0.844(2) 0.196(2) 0.2245(10) 1.000 2 i ? d Uiso 0.044(7)
H18 H 0.7824 0.1478 0.2158 1.000 2 i ? calc Uiso 0.05200
C19 C 0.866(2) 0.279(2) 0.1892(11) 1.000 2 i ? d Uiso 0.047(7)
H19 H 0.8169 0.2904 0.1566 1.000 2 i ? calc Uiso 0.05700
C20 C 0.961(2) 0.354(2) 0.1992(12) 1.000 2 i ? d Uiso 0.059(8)
H20 H 0.9768 0.4119 0.1738 1.000 2 i ? calc Uiso 0.07100
C21 C 1.027(2) 0.3337(18) 0.2487(9) 1.000 2 i ? d Uiso 0.035(7)
H21 H 1.0901 0.3797 0.2574 1.000 2 i ? calc Uiso 0.04300
C22 C 1.0020(19) 0.2477(18) 0.2859(10) 1.000 2 i ? d Uiso 0.037(7)
H22 H 1.0479 0.2378 0.3197 1.000 2 i ? calc Uiso 0.04400
C23 C 0.842(2) 0.1926(18) 0.4197(10) 1.000 2 i ? d Uiso 0.033(7)
C24 C 0.7648(18) 0.2396(17) 0.4576(9) 1.000 2 i ? d Uiso 0.024(6)
C25 C 0.6581(18) 0.2043(17) 0.4632(9) 1.000 2 i ? d Uiso 0.024(6)
H25 H 0.6320 0.1429 0.4407 1.000 2 i ? calc Uiso 0.02900
C26 C 0.586(2) 0.2526(18) 0.4995(10) 1.000 2 i ? d Uiso 0.039(7)
H26 H 0.5117 0.2236 0.5015 1.000 2 i ? calc Uiso 0.04700
C27 C 0.6181(19) 0.3438(18) 0.5339(9) 1.000 2 i ? d Uiso 0.029(6)
C28 C 0.7288(19) 0.3820(19) 0.5307(10) 1.000 2 i ? d Uiso 0.037(7)
H28 H 0.7548 0.4437 0.5529 1.000 2 i ? calc Uiso 0.04500
C29 C 0.799(2) 0.3286(17) 0.4948(9) 1.000 2 i ? d Uiso 0.034(7)
H29 H 0.8751 0.3525 0.4948 1.000 2 i ? calc Uiso 0.04100
C30 C 0.540(2) 0.4013(19) 0.5712(10) 1.000 2 i ? d Uiso 0.039(7)
C31 C 0.544(2) 0.5147(19) 0.577(1) 1.000 2 i ? d Uiso 0.038(7)
H31 H 0.5992 0.5557 0.5578 1.000 2 i ? calc Uiso 0.04600
C32 C 0.467(2) 0.570(2) 0.6108(11) 1.000 2 i ? d Uiso 0.054(8)
H32 H 0.4712 0.6476 0.6160 1.000 2 i ? calc Uiso 0.06500
C33 C 0.385(2) 0.508(2) 0.6358(10) 1.000 2 i ? d Uiso 0.043(7)
H33 H 0.3326 0.5436 0.6587 1.000 2 i ? calc Uiso 0.05200
C34 C 0.377(2) 0.3951(19) 0.6288(10) 1.000 2 i ? d Uiso 0.041(7)
H34 H 0.3182 0.3554 0.6462 1.000 2 i ? calc Uiso 0.04900
C35 C 0.4519(19) 0.341(2) 0.5969(10) 1.000 2 i ? d Uiso 0.037(7)
H35 H 0.4456 0.2636 0.5919 1.000 2 i ? calc Uiso 0.04400
Pd2 Pd 0.3667(2) 0.5378(1) 0.0621(1) 1.000 2 i ? d Uani 0.0332(9)
P2 P 0.3975(6) 0.4353(5) 0.1788(3) 1.000 2 i ? d Uani 0.039(2)
O5 O 0.2096(12) 0.5547(11) 0.0227(6) 1.000 2 i ? d Uiso 0.035(4)
O6 O 0.1217(13) 0.6434(12) -0.0510(6) 1.000 2 i ? d Uiso 0.037(4)
N70 N 0.4057(16) 0.6685(15) 0.0104(8) 1.000 2 i ? d Uiso 0.040(6)
H70A H 0.4382 0.7241 0.0326 1.000 2 i ? calc Uiso 0.04800
H70B H 0.4559 0.6473 -0.0164 1.000 2 i ? calc Uiso 0.04800
O8 O 0.4439(14) 0.2666(12) 0.0912(7) 1.000 2 i ? d Uiso 0.045(5)
C36 C 0.202(2) 0.635(2) -0.0181(11) 1.000 2 i ? d Uiso 0.048(8)
C37 C 0.306(3) 0.707(3) -0.0188(15) 1.000 2 i ? d Uiso 0.098(12)
C38 C 0.304(3) 0.801(2) -0.0513(13) 1.000 2 i ? d Uiso 0.081(10)
H38A H 0.3361 0.8625 -0.0282 1.000 2 i ? calc Uiso 0.10600
H38B H 0.2273 0.8169 -0.0633 1.000 2 i ? calc Uiso 0.10600
H38C H 0.3484 0.7909 -0.0856 1.000 2 i ? calc Uiso 0.10600
C39 C 0.3179(19) 0.4039(19) 0.1146(10) 1.000 2 i ? d Uiso 0.036(7)
C40 C 0.528(2) 0.4874(19) 0.1579(10) 1.000 2 i ? d Uiso 0.039(7)
C41 C 0.5185(19) 0.5371(18) 0.0980(9) 1.000 2 i ? d Uiso 0.030(6)
C42 C 0.6165(17) 0.5785(16) 0.0784(9) 1.000 2 i ? d Uiso 0.018(6)
H42 H 0.6156 0.6136 0.0420 1.000 2 i ? calc Uiso 0.02200
C43 C 0.7195(19) 0.5713(17) 0.1099(10) 1.000 2 i ? d Uiso 0.032(7)
H43 H 0.7865 0.5958 0.0932 1.000 2 i ? calc Uiso 0.03800
C44 C 0.7221(19) 0.5303(17) 0.1626(9) 1.000 2 i ? d Uiso 0.028(6)
H44 H 0.7907 0.5285 0.1843 1.000 2 i ? calc Uiso 0.03300
C45 C 0.6277(19) 0.4911(17) 0.1856(10) 1.000 2 i ? d Uiso 0.034(7)
H45 H 0.6325 0.4645 0.2239 1.000 2 i ? calc Uiso 0.04100
C46 C 0.3223(19) 0.5374(17) 0.2170(9) 1.000 2 i ? d Uiso 0.026(6)
C47 C 0.368(2) 0.589(2) 0.2666(11) 1.000 2 i ? d Uiso 0.053(8)
H47 H 0.4402 0.5686 0.2809 1.000 2 i ? calc Uiso 0.06400
C48 C 0.313(2) 0.666(2) 0.2945(11) 1.000 2 i ? d Uiso 0.051(8)
H48 H 0.3452 0.6978 0.3290 1.000 2 i ? calc Uiso 0.06100
C49 C 0.210(2) 0.700(2) 0.2739(11) 1.000 2 i ? d Uiso 0.048(7)
H49 H 0.1719 0.7553 0.2939 1.000 2 i ? calc Uiso 0.05800
C50 C 0.165(2) 0.6552(18) 0.2259(10) 1.000 2 i ? d Uiso 0.038(7)
H50 H 0.0952 0.6808 0.2113 1.000 2 i ? calc Uiso 0.04600
C51 C 0.216(2) 0.5723(19) 0.1966(11) 1.000 2 i ? d Uiso 0.046(7)
H51 H 0.1802 0.5391 0.1634 1.000 2 i ? calc Uiso 0.05500
C52 C 0.422(2) 0.3257(18) 0.2261(10) 1.000 2 i ? d Uiso 0.037(7)
C53 C 0.347(2) 0.303(2) 0.2723(10) 1.000 2 i ? d Uiso 0.046(7)
H53 H 0.2857 0.3493 0.2782 1.000 2 i ? calc Uiso 0.05500
C54 C 0.366(2) 0.213(2) 0.3081(11) 1.000 2 i ? d Uiso 0.053(8)
H54 H 0.3136 0.1954 0.3365 1.000 2 i ? calc Uiso 0.06300
C55 C 0.456(2) 0.152(2) 0.3031(11) 1.000 2 i ? d Uiso 0.050(8)
H55 H 0.4703 0.0949 0.3298 1.000 2 i ? calc Uiso 0.06000
C56 C 0.527(2) 0.171(2) 0.2587(11) 1.000 2 i ? d Uiso 0.055(8)
H56 H 0.5895 0.1257 0.2544 1.000 2 i ? calc Uiso 0.06600
C57 C 0.510(2) 0.2562(18) 0.2204(10) 1.000 2 i ? d Uiso 0.038(7)
H57 H 0.5594 0.2665 0.1897 1.000 2 i ? calc Uiso 0.04500
C58 C 0.3510(19) 0.3046(17) 0.0826(9) 1.000 2 i ? d Uiso 0.026(6)
C59 C 0.268(2) 0.2561(19) 0.0398(10) 1.000 2 i ? d Uiso 0.037(7)
C60 C 0.1670(18) 0.2948(18) 0.0246(9) 1.000 2 i ? d Uiso 0.028(6)
H60 H 0.1466 0.3632 0.0403 1.000 2 i ? calc Uiso 0.03300
C61 C 0.094(2) 0.2422(19) -0.0114(10) 1.000 2 i ? d Uiso 0.042(7)
H61 H 0.0240 0.2748 -0.0197 1.000 2 i ? calc Uiso 0.05100
C62 C 0.1157(19) 0.1395(17) -0.0376(9) 1.000 2 i ? d Uiso 0.028(6)
C63 C 0.219(2) 0.104(2) -0.0253(11) 1.000 2 i ? d Uiso 0.052(8)
H63 H 0.2411 0.0395 -0.0449 1.000 2 i ? calc Uiso 0.06200
C64 C 0.299(2) 0.153(2) 0.0141(11) 1.000 2 i ? d Uiso 0.060(8)
H64 H 0.3681 0.1200 0.0232 1.000 2 i ? calc Uiso 0.07200
C65 C 0.0361(18) 0.0812(18) -0.0781(9) 1.000 2 i ? d Uiso 0.028(6)
C66 C 0.030(2) -0.032(2) -0.0777(10) 1.000 2 i ? d Uiso 0.044(7)
H66 H 0.0761 -0.0699 -0.0511 1.000 2 i ? calc Uiso 0.05300
C67 C -0.046(2) -0.094(2) -0.1167(10) 1.000 2 i ? d Uiso 0.043(7)
H67 H -0.0496 -0.1718 -0.1173 1.000 2 i ? calc Uiso 0.05200
C68 C -0.112(2) -0.032(2) -0.1524(11) 1.000 2 i ? d Uiso 0.050(8)
H68 H -0.1618 -0.0688 -0.1792 1.000 2 i ? calc Uiso 0.06000
C69 C -0.111(2) 0.078(2) -0.1518(12) 1.000 2 i ? d Uiso 0.060(8)
H69 H -0.1614 0.1165 -0.1760 1.000 2 i ? calc Uiso 0.07200
C70 C -0.033(2) 0.136(2) -0.1146(10) 1.000 2 i ? d Uiso 0.047(8)
H70 H -0.0293 0.2138 -0.1154 1.000 2 i ? calc Uiso 0.05700
O9 O 0.0778(15) 0.3320(15) 0.5916(8) 1.000 2 i ? d Uiso 0.066(6)
C71 C 0.066(3) 0.304(2) 0.6537(12) 1.000 2 i ? d Uiso 0.074(9)
H71A H 0.1258 0.2554 0.6677 1.000 2 i ? calc Uiso 0.08900
H71B H -0.0076 0.2683 0.6602 1.000 2 i ? calc Uiso 0.08900
C72 C 0.076(2) 0.420(2) 0.6834(11) 1.000 2 i ? d Uiso 0.057(8)
H72A H 0.0312 0.4227 0.7184 1.000 2 i ? calc Uiso 0.06900
H72B H 0.1546 0.4388 0.6942 1.000 2 i ? calc Uiso 0.06900
C73 C 0.031(3) 0.494(2) 0.6375(12) 1.000 2 i ? d Uiso 0.072(9)
H73A H -0.0518 0.4921 0.6359 1.000 2 i ? calc Uiso 0.08700
H73B H 0.0576 0.5703 0.6442 1.000 2 i ? calc Uiso 0.08700
C74 C 0.075(2) 0.448(2) 0.5838(11) 1.000 2 i ? d Uiso 0.063(9)
H74A H 0.0265 0.4662 0.5500 1.000 2 i ? calc Uiso 0.07500
H74B H 0.1511 0.4780 0.5778 1.000 2 i ? calc Uiso 0.07500
O10 O 0.4660(18) 0.8337(17) 0.0971(9) 1.000 2 i ? d Uiso 0.087(7)
C75 C 0.406(2) 0.817(2) 0.1487(11) 1.000 2 i ? d Uiso 0.059(8)
H75A H 0.4432 0.7620 0.1732 1.000 2 i ? calc Uiso 0.07100
H75B H 0.3290 0.7915 0.1390 1.000 2 i ? calc Uiso 0.07100
C76 C 0.405(2) 0.922(2) 0.1790(12) 1.000 2 i ? d Uiso 0.059(8)
H76A H 0.3353 0.9314 0.1994 1.000 2 i ? calc Uiso 0.07100
H76B H 0.4697 0.9306 0.2067 1.000 2 i ? calc Uiso 0.07100
C77 C 0.413(4) 0.992(4) 0.1336(18) 1.000 2 i ? d Uiso 0.138(15)
H77A H 0.4420 1.0645 0.1476 1.000 2 i ? calc Uiso 0.16500
H77B H 0.3390 1.0015 0.1146 1.000 2 i ? calc Uiso 0.16500
C78 C 0.495(3) 0.942(2) 0.0895(14) 1.000 2 i ? d Uiso 0.087(10)
H78A H 0.4789 0.9669 0.0495 1.000 2 i ? calc Uiso 0.10400
H78B H 0.5743 0.9585 0.1006 1.000 2 i ? calc Uiso 0.10400
O1W O 0.0201(13) 0.5283(12) 0.0893(6) 1.000 2 i ? d Uiso 0.042(4)
O2W O 0.4894(12) 0.0367(12) 0.5940(6) 1.000 2 i ? d Uiso 0.038(4)

loop_
_atom_type_symbol
_atom_type_oxidation_number
_atom_type_radius_bond
Pd ? 1.200
P ? 1.200
O ? 1.200
N ? 1.200
H ? 1.200
C ? 1.200

loop_
_geom_angle_atom_site_label_1
_geom_angle_atom_site_label_2
_geom_angle_atom_site_label_3
_geom_angle_site_symmetry_1
_geom_angle_site_symmetry_2
_geom_angle_site_symmetry_3
_geom_angle
_geom_angle_publ_flag
C6 Pd1 N30 . . . 94.0(8) no
C6 Pd1 C4 . . . 89.5(9) no
N30 Pd1 C4 . . . 175.8(8) no
C6 Pd1 O1 . . . 175.1(7) no
N30 Pd1 O1 . . . 81.3(7) no
C4 Pd1 O1 . . . 95.2(8) no
C6 Pd1 P1 . . . 59.9(6) no
N30 Pd1 P1 . . . 147.2(6) no
C4 Pd1 P1 . . . 34.5(7) no
O1 Pd1 P1 . . . 124.0(4) no
C4 P1 C5 . . . 104.9(11) no
C4 P1 C17 . . . 121.5(11) no
C5 P1 C17 . . . 107.3(11) no
C4 P1 C11 . . . 104.0(11) no
C5 P1 C11 . . . 108.4(11) no
C17 P1 C11 . . . 110.1(10) no
C4 P1 Pd1 . . . 41.2(7) no
C5 P1 Pd1 . . . 70.1(7) no
C17 P1 Pd1 . . . 154.2(8) no
C11 P1 Pd1 . . . 94.5(7) no
C1 O1 Pd1 . . . 116.0(15) no
C2 N30 Pd1 . . . 112.5(17) no
C2 N30 H30A . . . 109.10 no
Pd1 N30 H30A . . . 109.10 no
C2 N30 H30B . . . 109.10 no
Pd1 N30 H30B . . . 109.10 no
H30A N30 H30B . . . 107.80 no
O2 C1 O1 . . . 127.(2) no
O2 C1 C2 . . . 116.(2) no
O1 C1 C2 . . . 116.(2) no
C3 C2 N30 . . . 125.(3) no
C3 C2 C1 . . . 119.(3) no
N30 C2 C1 . . . 114.(2) no
C2 C3 H3A . . . 109.50 no
C2 C3 H3B . . . 109.50 no
H3A C3 H3B . . . 109.50 no
C2 C3 H3C . . . 109.50 no
H3A C3 H3C . . . 109.50 no
H3B C3 H3C . . . 109.50 no
C23 C4 P1 . . . 113.5(16) no
C23 C4 Pd1 . . . 102.8(14) no
P1 C4 Pd1 . . . 104.3(11) no
C10 C5 C6 . . . 121.(2) no
C10 C5 P1 . . . 128.5(18) no
C6 C5 P1 . . . 110.7(17) no
C7 C6 C5 . . . 113.8(19) no
C7 C6 Pd1 . . . 126.9(15) no
C5 C6 Pd1 . . . 119.2(16) no
C8 C7 C6 . . . 122.(2) no
C8 C7 H7 . . . 118.90 no
C6 C7 H7 . . . 118.90 no
C7 C8 C9 . . . 122.(2) no
C7 C8 H8 . . . 119.00 no
C9 C8 H8 . . . 119.00 no
C10 C9 C8 . . . 119.(2) no
C10 C9 H9 . . . 120.70 no
C8 C9 H9 . . . 120.70 no
C9 C10 C5 . . . 123.(2) no
C9 C10 H10 . . . 118.70 no
C5 C10 H10 . . . 118.70 no
C12 C11 C16 . . . 119.(2) no
C12 C11 P1 . . . 118.9(17) no
C16 C11 P1 . . . 122.4(17) no
C11 C12 C13 . . . 124.(2) no
C11 C12 H12 . . . 117.90 no
C13 C12 H12 . . . 117.90 no
C12 C13 C14 . . . 117.(2) no
C12 C13 H13 . . . 121.50 no
C14 C13 H13 . . . 121.50 no
C15 C14 C13 . . . 120.(2) no
C15 C14 H14 . . . 120.10 no
C13 C14 H14 . . . 120.10 no
C16 C15 C14 . . . 121.(2) no
C16 C15 H15 . . . 119.50 no
C14 C15 H15 . . . 119.50 no
C11 C16 C15 . . . 119.(2) no
C11 C16 H16 . . . 120.30 no
C15 C16 H16 . . . 120.30 no
C22 C17 C18 . . . 118.(2) no
C22 C17 P1 . . . 121.4(17) no
C18 C17 P1 . . . 120.9(17) no
C19 C18 C17 . . . 121.(2) no
C19 C18 H18 . . . 119.30 no
C17 C18 H18 . . . 119.30 no
C18 C19 C20 . . . 122.(3) no
C18 C19 H19 . . . 118.90 no
C20 C19 H19 . . . 118.90 no
C21 C20 C19 . . . 115.(2) no
C21 C20 H20 . . . 122.30 no
C19 C20 H20 . . . 122.30 no
C20 C21 C22 . . . 122.(2) no
C20 C21 H21 . . . 119.10 no
C22 C21 H21 . . . 119.10 no
C17 C22 C21 . . . 121.(2) no
C17 C22 H22 . . . 119.30 no
C21 C22 H22 . . . 119.30 no
O4 C23 C24 . . . 120.(2) no
O4 C23 C4 . . . 121.(2) no
C24 C23 C4 . . . 119.(2) no
C25 C24 C29 . . . 115.(2) no
C25 C24 C23 . . . 125.(2) no
C29 C24 C23 . . . 120.(2) no
C24 C25 C26 . . . 123.(2) no
C24 C25 H25 . . . 118.30 no
C26 C25 H25 . . . 118.30 no
C25 C26 C27 . . . 121.(2) no
C25 C26 H26 . . . 119.30 no
C27 C26 H26 . . . 119.30 no
C26 C27 C28 . . . 117.(2) no
C26 C27 C30 . . . 123.(2) no
C28 C27 C30 . . . 120.(2) no
C29 C28 C27 . . . 119.(2) no
C29 C28 H28 . . . 120.50 no
C27 C28 H28 . . . 120.50 no
C28 C29 C24 . . . 124.(2) no
C28 C29 H29 . . . 118.10 no
C24 C29 H29 . . . 118.10 no
C31 C30 C35 . . . 119.(2) no
C31 C30 C27 . . . 121.(2) no
C35 C30 C27 . . . 120.(2) no
C30 C31 C32 . . . 122.(2) no
C30 C31 H31 . . . 119.20 no
C32 C31 H31 . . . 119.20 no
C33 C32 C31 . . . 117.(2) no
C33 C32 H32 . . . 121.40 no
C31 C32 H32 . . . 121.40 no
C32 C33 C34 . . . 123.(3) no
C32 C33 H33 . . . 118.70 no
C34 C33 H33 . . . 118.70 no
C35 C34 C33 . . . 120.(2) no
C35 C34 H34 . . . 119.80 no
C33 C34 H34 . . . 119.80 no
C34 C35 C30 . . . 119.(2) no
C34 C35 H35 . . . 120.30 no
C30 C35 H35 . . . 120.30 no
C41 Pd2 N70 . . . 92.4(8) no
C41 Pd2 O5 . . . 174.4(7) no
N70 Pd2 O5 . . . 82.6(7) no
C41 Pd2 C39 . . . 90.4(9) no
N70 Pd2 C39 . . . 177.1(8) no
O5 Pd2 C39 . . . 94.6(7) no
C41 Pd2 P2 . . . 61.9(6) no
N70 Pd2 P2 . . . 146.3(5) no
O5 Pd2 P2 . . . 121.8(4) no
C39 Pd2 P2 . . . 35.5(6) no
C52 P2 C40 . . . 107.7(11) no
C52 P2 C39 . . . 116.4(11) no
C40 P2 C39 . . . 107.1(11) no
C52 P2 C46 . . . 107.9(11) no
C40 P2 C46 . . . 111.2(11) no
C39 P2 C46 . . . 106.6(12) no
C52 P2 Pd2 . . . 154.4(8) no
C40 P2 Pd2 . . . 71.7(8) no
C39 P2 Pd2 . . . 44.4(7) no
C46 P2 Pd2 . . . 95.5(7) no
C36 O5 Pd2 . . . 115.6(14) no
C37 N70 Pd2 . . . 110.0(18) no
C37 N70 H70A . . . 109.70 no
Pd2 N70 H70A . . . 109.70 no
C37 N70 H70B . . . 109.70 no
Pd2 N70 H70B . . . 109.70 no
H70A N70 H70B . . . 108.20 no
O6 C36 O5 . . . 123.(2) no
O6 C36 C37 . . . 125.(2) no
O5 C36 C37 . . . 112.(2) no
C38 C37 N70 . . . 123.(3) no
C38 C37 C36 . . . 119.(3) no
N70 C37 C36 . . . 118.(3) no
C37 C38 H38A . . . 109.50 no
C37 C38 H38B . . . 109.50 no
H38A C38 H38B . . . 109.50 no
C37 C38 H38C . . . 109.50 no
H38A C38 H38C . . . 109.50 no
H38B C38 H38C . . . 109.50 no
C58 C39 P2 . . . 115.7(17) no
C58 C39 Pd2 . . . 105.0(14) no
P2 C39 Pd2 . . . 100.2(10) no
C45 C40 C41 . . . 118.(2) no
C45 C40 P2 . . . 131.2(19) no
C41 C40 P2 . . . 110.5(17) no
C42 C41 C40 . . . 114.(2) no
C42 C41 Pd2 . . . 129.9(16) no
C40 C41 Pd2 . . . 115.8(15) no
C41 C42 C43 . . . 123.(2) no
C41 C42 H42 . . . 118.60 no
C43 C42 H42 . . . 118.60 no
C44 C43 C42 . . . 120.(2) no
C44 C43 H43 . . . 120.10 no
C42 C43 H43 . . . 120.10 no
C43 C44 C45 . . . 120.(2) no
C43 C44 H44 . . . 119.80 no
C45 C44 H44 . . . 119.80 no
C40 C45 C44 . . . 124.(2) no
C40 C45 H45 . . . 117.90 no
C44 C45 H45 . . . 117.90 no
C47 C46 C51 . . . 117.(2) no
C47 C46 P2 . . . 121.1(19) no
C51 C46 P2 . . . 121.5(17) no
C48 C47 C46 . . . 121.(3) no
C48 C47 H47 . . . 119.50 no
C46 C47 H47 . . . 119.50 no
C47 C48 C49 . . . 121.(3) no
C47 C48 H48 . . . 119.50 no
C49 C48 H48 . . . 119.50 no
C50 C49 C48 . . . 120.(3) no
C50 C49 H49 . . . 120.20 no
C48 C49 H49 . . . 120.20 no
C49 C50 C51 . . . 122.(3) no
C49 C50 H50 . . . 119.00 no
C51 C50 H50 . . . 119.00 no
C50 C51 C46 . . . 119.(2) no
C50 C51 H51 . . . 120.50 no
C46 C51 H51 . . . 120.50 no
C57 C52 C53 . . . 117.(2) no
C57 C52 P2 . . . 122.6(18) no
C53 C52 P2 . . . 120.2(18) no
C54 C53 C52 . . . 119.(2) no
C54 C53 H53 . . . 120.30 no
C52 C53 H53 . . . 120.30 no
C55 C54 C53 . . . 121.(3) no
C55 C54 H54 . . . 119.30 no
C53 C54 H54 . . . 119.30 no
C54 C55 C56 . . . 120.(3) no
C54 C55 H55 . . . 120.20 no
C56 C55 H55 . . . 120.20 no
C57 C56 C55 . . . 121.(3) no
C57 C56 H56 . . . 119.30 no
C55 C56 H56 . . . 119.30 no
C52 C57 C56 . . . 121.(2) no
C52 C57 H57 . . . 119.50 no
C56 C57 H57 . . . 119.50 no
O8 C58 C59 . . . 122.(2) no
O8 C58 C39 . . . 120.(2) no
C59 C58 C39 . . . 117.(2) no
C60 C59 C64 . . . 117.(2) no
C60 C59 C58 . . . 127.(2) no
C64 C59 C58 . . . 116.(2) no
C61 C60 C59 . . . 124.(2) no
C61 C60 H60 . . . 118.10 no
C59 C60 H60 . . . 118.10 no
C60 C61 C62 . . . 123.(2) no
C60 C61 H61 . . . 118.50 no
C62 C61 H61 . . . 118.50 no
C63 C62 C61 . . . 113.(2) no
C63 C62 C65 . . . 123.(2) no
C61 C62 C65 . . . 123.(2) no
C62 C63 C64 . . . 126.(3) no
C62 C63 H63 . . . 116.90 no
C64 C63 H63 . . . 116.90 no
C63 C64 C59 . . . 116.(3) no
C63 C64 H64 . . . 121.80 no
C59 C64 H64 . . . 121.80 no
C70 C65 C66 . . . 119.(2) no
C70 C65 C62 . . . 122.(2) no
C66 C65 C62 . . . 119.(2) no
C65 C66 C67 . . . 122.(2) no
C65 C66 H66 . . . 118.90 no
C67 C66 H66 . . . 118.90 no
C68 C67 C66 . . . 115.(2) no
C68 C67 H67 . . . 122.60 no
C66 C67 H67 . . . 122.60 no
C69 C68 C67 . . . 124.(3) no
C69 C68 H68 . . . 118.00 no
C67 C68 H68 . . . 118.00 no
C68 C69 C70 . . . 120.(3) no
C68 C69 H69 . . . 120.20 no
C70 C69 H69 . . . 120.20 no
C65 C70 C69 . . . 120.(2) no
C65 C70 H70 . . . 119.90 no
C69 C70 H70 . . . 119.90 no
C74 O9 C71 . . . 111.(2) no
O9 C71 C72 . . . 102.(2) no
O9 C71 H71A . . . 111.50 no
C72 C71 H71A . . . 111.50 no
O9 C71 H71B . . . 111.50 no
C72 C71 H71B . . . 111.50 no
H71A C71 H71B . . . 109.30 no
C73 C72 C71 . . . 103.(2) no
C73 C72 H72A . . . 111.20 no
C71 C72 H72A . . . 111.20 no
C73 C72 H72B . . . 111.20 no
C71 C72 H72B . . . 111.20 no
H72A C72 H72B . . . 109.10 no
C74 C73 C72 . . . 103.(2) no
C74 C73 H73A . . . 111.10 no
C72 C73 H73A . . . 111.10 no
C74 C73 H73B . . . 111.10 no
C72 C73 H73B . . . 111.10 no
H73A C73 H73B . . . 109.10 no
O9 C74 C73 . . . 106.(2) no
O9 C74 H74A . . . 110.50 no
C73 C74 H74A . . . 110.50 no
O9 C74 H74B . . . 110.50 no
C73 C74 H74B . . . 110.50 no
H74A C74 H74B . . . 108.70 no
C78 O10 C75 . . . 112.(2) no
O10 C75 C76 . . . 107.(2) no
O10 C75 H75A . . . 110.30 no
C76 C75 H75A . . . 110.30 no
O10 C75 H75B . . . 110.30 no
C76 C75 H75B . . . 110.30 no
H75A C75 H75B . . . 108.50 no
C77 C76 C75 . . . 100.(3) no
C77 C76 H76A . . . 111.70 no
C75 C76 H76A . . . 111.70 no
C77 C76 H76B . . . 111.70 no
C75 C76 H76B . . . 111.70 no
H76A C76 H76B . . . 109.50 no
C76 C77 C78 . . . 108.(3) no
C76 C77 H77A . . . 110.00 no
C78 C77 H77A . . . 110.00 no
C76 C77 H77B . . . 110.00 no
C78 C77 H77B . . . 110.00 no
H77A C77 H77B . . . 108.40 no
O10 C78 C77 . . . 97.(3) no
O10 C78 H78A . . . 112.30 no
C77 C78 H78A . . . 112.30 no
O10 C78 H78B . . . 112.30 no
C77 C78 H78B . . . 112.30 no
H78A C78 H78B . . . 109.90 no

loop_
_geom_bond_atom_site_label_1
_geom_bond_atom_site_label_2
_geom_bond_site_symmetry_1
_geom_bond_site_symmetry_2
_geom_bond_distance
_geom_bond_publ_flag
Pd1 C6 . . 1.95(2) no
Pd1 N30 . . 2.022(18) no
Pd1 C4 . . 2.05(2) no
Pd1 O1 . . 2.072(14) no
Pd1 P1 . . 3.023(6) no
P1 C4 . . 1.77(2) no
P1 C5 . . 1.77(2) no
P1 C17 . . 1.79(2) no
P1 C11 . . 1.84(2) no
O1 C1 . . 1.28(2) no
O2 C1 . . 1.27(3) no
N30 C2 . . 1.45(3) no
N30 H30A . . 0.9200 no
N30 H30B . . 0.9200 no
O4 C23 . . 1.25(2) no
C1 C2 . . 1.52(4) no
C2 C3 . . 1.37(3) no
C3 H3A . . 0.9800 no
C3 H3B . . 0.9800 no
C3 H3C . . 0.9800 no
C4 C23 . . 1.57(3) no
C5 C10 . . 1.39(3) no
C5 C6 . . 1.44(3) no
C6 C7 . . 1.44(3) no
C7 C8 . . 1.34(3) no
C7 H7 . . 0.9500 no
C8 C9 . . 1.39(3) no
C8 H8 . . 0.9500 no
C9 C10 . . 1.32(3) no
C9 H9 . . 0.9500 no
C10 H10 . . 0.9500 no
C11 C12 . . 1.35(3) no
C11 C16 . . 1.39(3) no
C12 C13 . . 1.39(3) no
C12 H12 . . 0.9500 no
C13 C14 . . 1.39(3) no
C13 H13 . . 0.9500 no
C14 C15 . . 1.39(3) no
C14 H14 . . 0.9500 no
C15 C16 . . 1.39(3) no
C15 H15 . . 0.9500 no
C16 H16 . . 0.9500 no
C17 C22 . . 1.38(3) no
C17 C18 . . 1.42(3) no
C18 C19 . . 1.34(3) no
C18 H18 . . 0.9500 no
C19 C20 . . 1.45(3) no
C19 H19 . . 0.9500 no
C20 C21 . . 1.40(3) no
C20 H20 . . 0.9500 no
C21 C22 . . 1.40(3) no
C21 H21 . . 0.9500 no
C22 H22 . . 0.9500 no
C23 C24 . . 1.43(3) no
C24 C25 . . 1.35(3) no
C24 C29 . . 1.42(3) no
C25 C26 . . 1.37(3) no
C25 H25 . . 0.9500 no
C26 C27 . . 1.40(3) no
C26 H26 . . 0.9500 no
C27 C28 . . 1.40(3) no
C27 C30 . . 1.48(3) no
C28 C29 . . 1.38(3) no
C28 H28 . . 0.9500 no
C29 H29 . . 0.9500 no
C30 C31 . . 1.39(3) no
C30 C35 . . 1.43(3) no
C31 C32 . . 1.42(3) no
C31 H31 . . 0.9500 no
C32 C33 . . 1.38(3) no
C32 H32 . . 0.9500 no
C33 C34 . . 1.39(3) no
C33 H33 . . 0.9500 no
C34 C35 . . 1.37(3) no
C34 H34 . . 0.9500 no
C35 H35 . . 0.9500 no
Pd2 C41 . . 1.97(2) no
Pd2 N70 . . 2.064(17) no
Pd2 O5 . . 2.081(15) no
Pd2 C39 . . 2.13(2) no
Pd2 P2 . . 3.006(7) no
P2 C52 . . 1.76(2) no
P2 C40 . . 1.77(2) no
P2 C39 . . 1.77(2) no
P2 C46 . . 1.80(2) no
O5 C36 . . 1.37(3) no
O6 C36 . . 1.21(3) no
N70 C37 . . 1.44(4) no
N70 H70A . . 0.9200 no
N70 H70B . . 0.9200 no
O8 C58 . . 1.23(2) no
C36 C37 . . 1.52(4) no
C37 C38 . . 1.39(4) no
C38 H38A . . 0.9800 no
C38 H38B . . 0.9800 no
C38 H38C . . 0.9800 no
C39 C58 . . 1.49(3) no
C40 C45 . . 1.33(3) no
C40 C41 . . 1.52(3) no
C41 C42 . . 1.37(3) no
C42 C43 . . 1.42(3) no
C42 H42 . . 0.9500 no
C43 C44 . . 1.33(3) no
C43 H43 . . 0.9500 no
C44 C45 . . 1.35(3) no
C44 H44 . . 0.9500 no
C45 H45 . . 0.9500 no
C46 C47 . . 1.39(3) no
C46 C51 . . 1.42(3) no
C47 C48 . . 1.34(3) no
C47 H47 . . 0.9500 no
C48 C49 . . 1.39(3) no
C48 H48 . . 0.9500 no
C49 C50 . . 1.33(3) no
C49 H49 . . 0.9500 no
C50 C51 . . 1.38(3) no
C50 H50 . . 0.9500 no
C51 H51 . . 0.9500 no
C52 C57 . . 1.38(3) no
C52 C53 . . 1.45(3) no
C53 C54 . . 1.40(3) no
C53 H53 . . 0.9500 no
C54 C55 . . 1.33(3) no
C54 H54 . . 0.9500 no
C55 C56 . . 1.39(3) no
C55 H55 . . 0.9500 no
C56 C57 . . 1.39(3) no
C56 H56 . . 0.9500 no
C57 H57 . . 0.9500 no
C58 C59 . . 1.49(3) no
C59 C60 . . 1.35(3) no
C59 C64 . . 1.45(3) no
C60 C61 . . 1.34(3) no
C60 H60 . . 0.9500 no
C61 C62 . . 1.42(3) no
C61 H61 . . 0.9500 no
C62 C63 . . 1.35(3) no
C62 C65 . . 1.48(3) no
C63 C64 . . 1.41(3) no
C63 H63 . . 0.9500 no
C64 H64 . . 0.9500 no
C65 C70 . . 1.36(3) no
C65 C66 . . 1.38(3) no
C66 C67 . . 1.46(3) no
C66 H66 . . 0.9500 no
C67 C68 . . 1.37(3) no
C67 H67 . . 0.9500 no
C68 C69 . . 1.34(3) no
C68 H68 . . 0.9500 no
C69 C70 . . 1.42(3) no
C69 H69 . . 0.9500 no
C70 H70 . . 0.9500 no
O9 C74 . . 1.43(3) no
O9 C71 . . 1.50(3) no
C71 C72 . . 1.57(4) no
C71 H71A . . 0.9900 no
C71 H71B . . 0.9900 no
C72 C73 . . 1.50(3) no
C72 H72A . . 0.9900 no
C72 H72B . . 0.9900 no
C73 C74 . . 1.48(4) no
C73 H73A . . 0.9900 no
C73 H73B . . 0.9900 no
C74 H74A . . 0.9900 no
C74 H74B . . 0.9900 no
O10 C78 . . 1.38(3) no
O10 C75 . . 1.43(3) no
C75 C76 . . 1.45(3) no
C75 H75A . . 0.9900 no
C75 H75B . . 0.9900 no
C76 C77 . . 1.37(4) no
C76 H76A . . 0.9900 no
C76 H76B . . 0.9900 no
C77 C78 . . 1.57(5) no
C77 H77A . . 0.9900 no
C77 H77B . . 0.9900 no
C78 H78A . . 0.9900 no
C78 H78B . . 0.9900 no

loop_
_geom_torsion_atom_site_label_1
_geom_torsion_atom_site_label_2
_geom_torsion_atom_site_label_3
_geom_torsion_atom_site_label_4
_geom_torsion_site_symmetry_1
_geom_torsion_site_symmetry_2
_geom_torsion_site_symmetry_3
_geom_torsion_site_symmetry_4
_geom_torsion
_geom_torsion_publ_flag
C6 Pd1 P1 C4 . . . . -145.5(14) no
N30 Pd1 P1 C4 . . . . 173.0(15) no
O1 Pd1 P1 C4 . . . . 38.0(12) no
C6 Pd1 P1 C5 . . . . 0.3(11) no
N30 Pd1 P1 C5 . . . . -41.1(13) no
C4 Pd1 P1 C5 . . . . 145.9(14) no
O1 Pd1 P1 C5 . . . . -176.1(9) no
C6 Pd1 P1 C17 . . . . -88.4(19) no
N30 Pd1 P1 C17 . . . . -130.(2) no
C4 Pd1 P1 C17 . . . . 57.(2) no
O1 Pd1 P1 C17 . . . . 95.2(18) no
C6 Pd1 P1 C11 . . . . 108.3(10) no
N30 Pd1 P1 C11 . . . . 66.9(13) no
C4 Pd1 P1 C11 . . . . -106.2(14) no
O1 Pd1 P1 C11 . . . . -68.1(9) no
C6 Pd1 O1 C1 . . . . 22.(9) no
N30 Pd1 O1 C1 . . . . 5.7(15) no
C4 Pd1 O1 C1 . . . . -176.6(16) no
P1 Pd1 O1 C1 . . . . 162.9(14) no
C6 Pd1 N30 C2 . . . . -179.7(18) no
C4 Pd1 N30 C2 . . . . -34.(12) no
O1 Pd1 N30 C2 . . . . -1.1(17) no
P1 Pd1 N30 C2 . . . . -144.7(15) no
Pd1 O1 C1 O2 . . . . 165.(2) no
Pd1 O1 C1 C2 . . . . -9.(3) no
Pd1 N30 C2 C3 . . . . 161.(3) no
Pd1 N30 C2 C1 . . . . -3.(3) no
O2 C1 C2 C3 . . . . 28.(4) no
O1 C1 C2 C3 . . . . -157.(3) no
O2 C1 C2 N30 . . . . -167.(2) no
O1 C1 C2 N30 . . . . 8.(3) no
C5 P1 C4 C23 . . . . 78.0(17) no
C17 P1 C4 C23 . . . . -44.(2) no
C11 P1 C4 C23 . . . . -168.2(15) no
Pd1 P1 C4 C23 . . . . 111.(2) no
C5 P1 C4 Pd1 . . . . -33.1(13) no
C17 P1 C4 Pd1 . . . . -154.6(10) no
C11 P1 C4 Pd1 . . . . 80.7(12) no
C6 Pd1 C4 C23 . . . . -89.4(15) no
N30 Pd1 C4 C23 . . . . 124.(11) no
O1 Pd1 C4 C23 . . . . 92.2(14) no
P1 Pd1 C4 C23 . . . . -118.7(19) no
C6 Pd1 C4 P1 . . . . 29.3(11) no
N30 Pd1 C4 P1 . . . . -117.(11) no
O1 Pd1 C4 P1 . . . . -149.1(10) no
C4 P1 C5 C10 . . . . -160.(2) no
C17 P1 C5 C10 . . . . -30.(2) no
C11 P1 C5 C10 . . . . 89.(2) no
Pd1 P1 C5 C10 . . . . 178.(2) no
C4 P1 C5 C6 . . . . 22.1(19) no
C17 P1 C5 C6 . . . . 152.5(16) no
C11 P1 C5 C6 . . . . -88.6(18) no
Pd1 P1 C5 C6 . . . . -0.4(13) no
C10 C5 C6 C7 . . . . 0.(3) no
P1 C5 C6 C7 . . . . 178.3(15) no
C10 C5 C6 Pd1 . . . . -177.4(16) no
P1 C5 C6 Pd1 . . . . 1.(2) no
N30 Pd1 C6 C7 . . . . -18.8(19) no
C4 Pd1 C6 C7 . . . . 163.5(19) no
O1 Pd1 C6 C7 . . . . -35.(10) no
P1 Pd1 C6 C7 . . . . -178.(2) no
N30 Pd1 C6 C5 . . . . 158.5(17) no
C4 Pd1 C6 C5 . . . . -19.2(18) no
O1 Pd1 C6 C5 . . . . 142.(8) no
P1 Pd1 C6 C5 . . . . -0.4(14) no
C5 C6 C7 C8 . . . . -1.(3) no
Pd1 C6 C7 C8 . . . . 176.4(17) no
C6 C7 C8 C9 . . . . 2.(3) no
C7 C8 C9 C10 . . . . -3.(3) no
C8 C9 C10 C5 . . . . 2.(3) no
C6 C5 C10 C9 . . . . -1.(3) no
P1 C5 C10 C9 . . . . -178.6(19) no
C4 P1 C11 C12 . . . . -178.5(17) no
C5 P1 C11 C12 . . . . -67.3(19) no
C17 P1 C11 C12 . . . . 50.(2) no
Pd1 P1 C11 C12 . . . . -137.9(17) no
C4 P1 C11 C16 . . . . 6.(2) no
C5 P1 C11 C16 . . . . 116.7(19) no
C17 P1 C11 C16 . . . . -126.2(19) no
Pd1 P1 C11 C16 . . . . 46.2(19) no
C16 C11 C12 C13 . . . . -3.(3) no
P1 C11 C12 C13 . . . . -178.8(18) no
C11 C12 C13 C14 . . . . -1.(3) no
C12 C13 C14 C15 . . . . 3.(3) no
C13 C14 C15 C16 . . . . -1.(3) no
C12 C11 C16 C15 . . . . 5.(3) no
P1 C11 C16 C15 . . . . -179.2(16) no
C14 C15 C16 C11 . . . . -3.(3) no
C4 P1 C17 C22 . . . . 83.(2) no
C5 P1 C17 C22 . . . . -37.(2) no
C11 P1 C17 C22 . . . . -155.3(18) no
Pd1 P1 C17 C22 . . . . 42.(3) no
C4 P1 C17 C18 . . . . -96.(2) no
C5 P1 C17 C18 . . . . 143.4(19) no
C11 P1 C17 C18 . . . . 26.(2) no
Pd1 P1 C17 C18 . . . . -136.7(17) no
C22 C17 C18 C19 . . . . 0.(4) no
P1 C17 C18 C19 . . . . 178.9(18) no
C17 C18 C19 C20 . . . . 2.(4) no
C18 C19 C20 C21 . . . . -1.(4) no
C19 C20 C21 C22 . . . . 0.(4) no
C18 C17 C22 C21 . . . . -1.(3) no
P1 C17 C22 C21 . . . . 179.5(17) no
C20 C21 C22 C17 . . . . 2.(4) no
P1 C4 C23 O4 . . . . -24.(3) no
Pd1 C4 C23 O4 . . . . 88.(2) no
P1 C4 C23 C24 . . . . 157.4(17) no
Pd1 C4 C23 C24 . . . . -91.(2) no
O4 C23 C24 C25 . . . . 177.(2) no
C4 C23 C24 C25 . . . . -5.(3) no
O4 C23 C24 C29 . . . . -6.(3) no
C4 C23 C24 C29 . . . . 173.2(19) no
C29 C24 C25 C26 . . . . 3.(3) no
C23 C24 C25 C26 . . . . -179.(2) no
C24 C25 C26 C27 . . . . 0.(4) no
C25 C26 C27 C28 . . . . -2.(3) no
C25 C26 C27 C30 . . . . 177.(2) no
C26 C27 C28 C29 . . . . 0.(3) no
C30 C27 C28 C29 . . . . -179.(2) no
C27 C28 C29 C24 . . . . 4.(3) no
C25 C24 C29 C28 . . . . -5.(3) no
C23 C24 C29 C28 . . . . 177.(2) no
C26 C27 C30 C31 . . . . -141.(2) no
C28 C27 C30 C31 . . . . 37.(3) no
C26 C27 C30 C35 . . . . 32.(3) no
C28 C27 C30 C35 . . . . -150.(2) no
C35 C30 C31 C32 . . . . 4.(4) no
C27 C30 C31 C32 . . . . 177.(2) no
C30 C31 C32 C33 . . . . -3.(4) no
C31 C32 C33 C34 . . . . 0.(4) no
C32 C33 C34 C35 . . . . 1.(4) no
C33 C34 C35 C30 . . . . 1.(4) no
C31 C30 C35 C34 . . . . -3.(4) no
C27 C30 C35 C34 . . . . -176.(2) no
C41 Pd2 P2 C52 . . . . -91.(2) no
N70 Pd2 P2 C52 . . . . -135.(2) no
O5 Pd2 P2 C52 . . . . 94.(2) no
C39 Pd2 P2 C52 . . . . 48.(2) no
C41 Pd2 P2 C40 . . . . 1.5(11) no
N70 Pd2 P2 C40 . . . . -42.6(13) no
O5 Pd2 P2 C40 . . . . -173.6(9) no
C39 Pd2 P2 C40 . . . . 141.3(14) no
C41 Pd2 P2 C39 . . . . -139.8(13) no
N70 Pd2 P2 C39 . . . . 176.1(14) no
O5 Pd2 P2 C39 . . . . 45.1(12) no
C41 Pd2 P2 C46 . . . . 112.1(10) no
N70 Pd2 P2 C46 . . . . 68.0(13) no
O5 Pd2 P2 C46 . . . . -63.0(9) no
C39 Pd2 P2 C46 . . . . -108.2(14) no
C41 Pd2 O5 C36 . . . . 28.(8) no
N70 Pd2 O5 C36 . . . . 2.1(15) no
C39 Pd2 O5 C36 . . . . -178.4(15) no
P2 Pd2 O5 C36 . . . . 157.2(13) no
C41 Pd2 N70 C37 . . . . -171.5(19) no
O5 Pd2 N70 C37 . . . . 6.0(18) no
C39 Pd2 N70 C37 . . . . -5.(17) no
P2 Pd2 N70 C37 . . . . -133.6(17) no
Pd2 O5 C36 O6 . . . . 168.(2) no
Pd2 O5 C36 C37 . . . . -9.(3) no
Pd2 N70 C37 C38 . . . . 173.(3) no
Pd2 N70 C37 C36 . . . . -13.(3) no
O6 C36 C37 C38 . . . . 12.(5) no
O5 C36 C37 C38 . . . . -170.(3) no
O6 C36 C37 N70 . . . . -162.(3) no
O5 C36 C37 N70 . . . . 15.(4) no
C52 P2 C39 C58 . . . . -47.(2) no
C40 P2 C39 C58 . . . . 73.8(18) no
C46 P2 C39 C58 . . . . -167.1(15) no
Pd2 P2 C39 C58 . . . . 112.(2) no
C52 P2 C39 Pd2 . . . . -158.8(10) no
C40 P2 C39 Pd2 . . . . -38.4(13) no
C46 P2 C39 Pd2 . . . . 80.7(11) no
C41 Pd2 C39 C58 . . . . -85.5(16) no
N70 Pd2 C39 C58 . . . . 108.(16) no
O5 Pd2 C39 C58 . . . . 96.9(15) no
P2 Pd2 C39 C58 . . . . -120.(2) no
C41 Pd2 C39 P2 . . . . 34.7(11) no
N70 Pd2 C39 P2 . . . . -131.(16) no
O5 Pd2 C39 P2 . . . . -142.8(10) no
C52 P2 C40 C45 . . . . -30.(3) no
C39 P2 C40 C45 . . . . -156.(2) no
C46 P2 C40 C45 . . . . 88.(3) no
Pd2 P2 C40 C45 . . . . 177.(3) no
C52 P2 C40 C41 . . . . 151.2(16) no
C39 P2 C40 C41 . . . . 25.3(19) no
C46 P2 C40 C41 . . . . -90.8(18) no
Pd2 P2 C40 C41 . . . . -1.9(13) no
C45 C40 C41 C42 . . . . 2.(3) no
P2 C40 C41 C42 . . . . -179.5(16) no
C45 C40 C41 Pd2 . . . . -175.8(17) no
P2 C40 C41 Pd2 . . . . 3.(2) no
N70 Pd2 C41 C42 . . . . -22.(2) no
O5 Pd2 C41 C42 . . . . -47.(9) no
C39 Pd2 C41 C42 . . . . 159.(2) no
P2 Pd2 C41 C42 . . . . -179.(2) no
N70 Pd2 C41 C40 . . . . 155.4(17) no
O5 Pd2 C41 C40 . . . . 130.(7) no
C39 Pd2 C41 C40 . . . . -23.9(17) no
P2 Pd2 C41 C40 . . . . -1.9(13) no
C40 C41 C42 C43 . . . . 3.(3) no
Pd2 C41 C42 C43 . . . . 179.9(17) no
C41 C42 C43 C44 . . . . -5.(3) no
C42 C43 C44 C45 . . . . 3.(3) no
C41 C40 C45 C44 . . . . -4.(4) no
P2 C40 C45 C44 . . . . 177.3(18) no
C43 C44 C45 C40 . . . . 2.(4) no
C52 P2 C46 C47 . . . . 61.(2) no
C40 P2 C46 C47 . . . . -57.(2) no
C39 P2 C46 C47 . . . . -173.0(17) no
Pd2 P2 C46 C47 . . . . -129.1(17) no
C52 P2 C46 C51 . . . . -121.4(19) no
C40 P2 C46 C51 . . . . 120.7(19) no
C39 P2 C46 C51 . . . . 4.(2) no
Pd2 P2 C46 C51 . . . . 48.2(18) no
C51 C46 C47 C48 . . . . 1.(3) no
P2 C46 C47 C48 . . . . 178.9(19) no
C46 C47 C48 C49 . . . . -2.(4) no
C47 C48 C49 C50 . . . . 0.(4) no
C48 C49 C50 C51 . . . . 2.(4) no
C49 C50 C51 C46 . . . . -3.(3) no
C47 C46 C51 C50 . . . . 1.(3) no
P2 C46 C51 C50 . . . . -176.4(17) no
C40 P2 C52 C57 . . . . -34.(2) no
C39 P2 C52 C57 . . . . 86.(2) no
C46 P2 C52 C57 . . . . -155.(2) no
Pd2 P2 C52 C57 . . . . 50.(3) no
C40 P2 C52 C53 . . . . 147.8(19) no
C39 P2 C52 C53 . . . . -92.(2) no
C46 P2 C52 C53 . . . . 28.(2) no
Pd2 P2 C52 C53 . . . . -127.8(19) no
C57 C52 C53 C54 . . . . 0.(3) no
P2 C52 C53 C54 . . . . 177.5(18) no
C52 C53 C54 C55 . . . . 5.(4) no
C53 C54 C55 C56 . . . . -5.(4) no
C54 C55 C56 C57 . . . . 2.(4) no
C53 C52 C57 C56 . . . . -3.(3) no
P2 C52 C57 C56 . . . . 179.6(18) no
C55 C56 C57 C52 . . . . 2.(4) no
P2 C39 C58 O8 . . . . -19.(3) no
Pd2 C39 C58 O8 . . . . 90.(2) no
P2 C39 C58 C59 . . . . 161.8(16) no
Pd2 C39 C58 C59 . . . . -88.8(19) no
O8 C58 C59 C60 . . . . -176.(2) no
C39 C58 C59 C60 . . . . 3.(3) no
O8 C58 C59 C64 . . . . 8.(3) no
C39 C58 C59 C64 . . . . -174.(2) no
C64 C59 C60 C61 . . . . 2.(3) no
C58 C59 C60 C61 . . . . -175.(2) no
C59 C60 C61 C62 . . . . 0.(4) no
C60 C61 C62 C63 . . . . -3.(3) no
C60 C61 C62 C65 . . . . -179.(2) no
C61 C62 C63 C64 . . . . 6.(4) no
C65 C62 C63 C64 . . . . -178.(2) no
C62 C63 C64 C59 . . . . -5.(4) no
C60 C59 C64 C63 . . . . 1.(3) no
C58 C59 C64 C63 . . . . 178.(2) no
C63 C62 C65 C70 . . . . -142.(2) no
C61 C62 C65 C70 . . . . 33.(3) no
C63 C62 C65 C66 . . . . 40.(3) no
C61 C62 C65 C66 . . . . -145.(2) no
C70 C65 C66 C67 . . . . 2.(3) no
C62 C65 C66 C67 . . . . -179.(2) no
C65 C66 C67 C68 . . . . -2.(3) no
C66 C67 C68 C69 . . . . -1.(4) no
C67 C68 C69 C70 . . . . 4.(4) no
C66 C65 C70 C69 . . . . 0.(4) no
C62 C65 C70 C69 . . . . -178.(2) no
C68 C69 C70 C65 . . . . -3.(4) no
C74 O9 C71 C72 . . . . -9.(3) no
O9 C71 C72 C73 . . . . 30.(3) no
C71 C72 C73 C74 . . . . -39.(3) no
C71 O9 C74 C73 . . . . -15.(3) no
C72 C73 C74 O9 . . . . 34.(3) no
C78 O10 C75 C76 . . . . -5.(3) no
O10 C75 C76 C77 . . . . 27.(3) no
C75 C76 C77 C78 . . . . -38.(4) no
C75 O10 C78 C77 . . . . -16.(3) no
C76 C77 C78 O10 . . . . 35.(4) no
